data_4125784
loop_
_publ_author_name
'Ro\,sca, Drago\,s-Adrian'
'Radkowski, Karin'
'Wolf, Larry M.'
'Wagh, Minal'
'Goddard, Richard'
'Thiel, Walter'
'F\"urstner, Alois'

_publ_section_title
;
 Ruthenium-Catalyzed Alkyne trans-Hydrometalation: Mechanistic Insights
 and Preparative Implications.
;
_journal_issue 6
_journal_name_full 'Journal of the American Chemical Society'
_journal_page_first 2443
_journal_page_last 2455
_journal_paper_doi 10.1021/jacs.6b12517
_journal_volume 139
_journal_year 2017
_chemical_compound_source diethylether
_chemical_formula_moiety 'C16 H19 Cl F6 O Ru'
_chemical_formula_sum 'C16 H19 Cl F6 O Ru'
_chemical_formula_weight 477.83
_chemical_name_systematic
;
 Pentamethyl-hapto-5-cyclopentadienyl-chloro-1-hydroxy-1,1-di(trifluoromethyl)-
 but-2-ynyl-ruthenium(ii)
;
_space_group_crystal_system monoclinic
_space_group_IT_number 14
_space_group_name_Hall '-P 2ybc'
_space_group_name_H-M_alt 'P 1 21/c 1'
_symmetry_cell_setting monoclinic
_symmetry_Int_Tables_number 14
_symmetry_space_group_name_Hall '-P 2ybc'
_symmetry_space_group_name_H-M 'P 1 21/c 1'
_atom_sites_solution_hydrogens mixed
_atom_sites_solution_primary direct
_atom_sites_solution_secondary difmap
_audit_block_code ROD-RA-204-01_100K_9396
_audit_creation_date 2015-05-12
_audit_creation_method SHELXL-2014/7
_cell_angle_alpha 90
_cell_angle_beta 106.404(3)
_cell_angle_gamma 90
_cell_formula_units_Z 4
_cell_length_a 14.0577(8)
_cell_length_b 8.4937(3)
_cell_length_c 15.6148(7)
_cell_measurement_reflns_used 122963
_cell_measurement_temperature 100(2)
_cell_measurement_theta_max 37.9989
_cell_measurement_theta_min 2.7084
_cell_volume 1788.54(15)
_computing_cell_refinement 'REVALCCD V. 1.6, 2008'
_computing_data_collection 'DATCOL (Bruker AXS, 2006)'
_computing_data_reduction 'REVALCCD V. 1.6, 2008'
_computing_molecular_graphics 'DIAMOND (Crystal Impact GbR, 1997-2013)'
_computing_structure_refinement 'SHELXL (Sheldrick, 2013)'
_computing_structure_solution 'SHELXS (Sheldrick, 2013)'
_diffrn_ambient_temperature 100(2)
_diffrn_detector_area_resol_mean 18.02
_diffrn_measured_fraction_theta_full 0.991
_diffrn_measured_fraction_theta_max 0.997
_diffrn_measurement_device_type 'Bruker AXS Enraf-Nonius KappaCCD'
_diffrn_measurement_method 'CCD \f- and \w-scans'
_diffrn_radiation_monochromator 'Incoatec Helios focusing multilayer optics'
_diffrn_radiation_type MoK\a
_diffrn_radiation_wavelength 0.71073
_diffrn_reflns_av_R_equivalents 0.0313
_diffrn_reflns_av_unetI/netI 0.0128
_diffrn_reflns_Laue_measured_fraction_full 0.991
_diffrn_reflns_Laue_measured_fraction_max 0.997
_diffrn_reflns_limit_h_max 24
_diffrn_reflns_limit_h_min -24
_diffrn_reflns_limit_k_max 14
_diffrn_reflns_limit_k_min -14
_diffrn_reflns_limit_l_max 27
_diffrn_reflns_limit_l_min -27
_diffrn_reflns_number 114114
_diffrn_reflns_point_group_measured_fraction_full 0.991
_diffrn_reflns_point_group_measured_fraction_max 0.997
_diffrn_reflns_theta_full 25.242
_diffrn_reflns_theta_max 38.070
_diffrn_reflns_theta_min 4.201
_diffrn_source '0.2 x 2mm^2^ focus rotating anode'
_exptl_absorpt_coefficient_mu 1.086
_exptl_absorpt_correction_T_max 0.91547
_exptl_absorpt_correction_T_min 0.84477
_exptl_absorpt_correction_type gaussian
_exptl_absorpt_process_details 'SADABS (Bruker AXS, 2012)'
_exptl_crystal_colour 'dark red'
_exptl_crystal_density_diffrn 1.775
_exptl_crystal_description prism
_exptl_crystal_F_000 952
_exptl_crystal_size_max 0.19
_exptl_crystal_size_mid 0.10
_exptl_crystal_size_min 0.09
_refine_diff_density_max 0.723
_refine_diff_density_min -1.610
_refine_diff_density_rms 0.074
_refine_ls_extinction_method none
_refine_ls_goodness_of_fit_ref 1.079
_refine_ls_hydrogen_treatment mixed
_refine_ls_matrix_type full
_refine_ls_number_parameters 236
_refine_ls_number_reflns 9751
_refine_ls_number_restraints 0
_refine_ls_restrained_S_all 1.079
_refine_ls_R_factor_all 0.0232
_refine_ls_R_factor_gt 0.0213
_refine_ls_shift/su_max 0.002
_refine_ls_shift/su_mean 0.000
_refine_ls_structure_factor_coef Fsqd
_refine_ls_weighting_details 'w=1/[\s^2^(Fo^2^)+(0.0316P)^2^+0.5390P] where P=(Fo^2^+2Fc^2^)/3'
_refine_ls_weighting_scheme calc
_refine_ls_wR_factor_gt 0.0559
_refine_ls_wR_factor_ref 0.0577
_reflns_Friedel_coverage 0.000
_reflns_number_gt 9109
_reflns_number_total 9751
_reflns_threshold_expression 'I > 2\s(I)'
_cod_data_source_file ja6b12517_si_003.cif
_cod_data_source_block 5
_cod_original_cell_volume 1788.55(15)
_cod_original_sg_symbol_Hall '-p 2ybc'
_cod_original_sg_symbol_H-M P21/c
_cod_database_code 4125784
_shelx_shelxl_version_number 2014/7
_shelx_space_group_comment
;
The symmetry employed for this shelxl refinement is uniquely defined
by the following loop, which should always be used as a source of
symmetry information in preference to the above space-group names.
They are only intended as comments.
;

loop_
_space_group_symop_operation_xyz
'x, y, z'
'-x, y+1/2, -z+1/2'
'-x, -y, -z'
'x, -y-1/2, z-1/2'

loop_
_atom_site_label
_atom_site_type_symbol
_atom_site_fract_x
_atom_site_fract_y
_atom_site_fract_z
_atom_site_U_iso_or_equiv
_atom_site_adp_type
_atom_site_occupancy
_atom_site_site_symmetry_order
_atom_site_calc_flag
_atom_site_refinement_flags_posn
_atom_site_refinement_flags_adp
C1 C 0.79751(5) 0.44430(10) 0.55018(5) 0.01624(11) Uani 1 1 d . .
C2 C 0.81391(5) 0.59272(9) 0.54840(5) 0.01661(11) Uani 1 1 d . .
C3 C 0.87722(7) 0.72384(10) 0.59434(6) 0.02259(14) Uani 1 1 d . .
H3A H 0.9235 0.7537 0.5605 0.034 Uiso 1 1 calc R U
H3B H 0.9146 0.6904 0.6545 0.034 Uiso 1 1 calc R U
H3C H 0.8355 0.8143 0.5985 0.034 Uiso 1 1 calc R U
C4 C 0.83503(5) 0.29524(9) 0.59824(5) 0.01697(11) Uani 1 1 d . .
C5 C 0.92702(6) 0.24194(11) 0.56947(7) 0.02443(15) Uani 1 1 d . .
C6 C 0.86287(7) 0.32280(12) 0.70031(6) 0.02450(15) Uani 1 1 d . .
C7 C 0.70250(5) 0.77579(9) 0.38899(5) 0.01498(10) Uani 1 1 d . .
C8 C 0.62197(5) 0.75764(9) 0.42800(5) 0.01580(11) Uani 1 1 d . .
C9 C 0.55454(6) 0.64155(10) 0.37564(6) 0.02025(13) Uani 1 1 d . .
C10 C 0.59394(7) 0.59183(10) 0.30491(6) 0.02219(14) Uani 1 1 d . .
C11 C 0.68668(6) 0.66752(10) 0.31541(5) 0.01919(12) Uani 1 1 d . .
C12 C 0.78020(6) 0.90063(10) 0.40920(6) 0.02029(13) Uani 1 1 d . .
H12A H 0.7882 0.9414 0.4695 0.030 Uiso 1 1 calc R U
H12B H 0.7603 0.9864 0.3659 0.030 Uiso 1 1 calc R U
H12C H 0.8432 0.8561 0.4055 0.030 Uiso 1 1 calc R U
C13 C 0.60490(7) 0.85352(10) 0.50240(6) 0.02126(13) Uani 1 1 d . .
H13A H 0.5654 0.7926 0.5333 0.032 Uiso 1 1 calc R U
H13B H 0.5692 0.9501 0.4782 0.032 Uiso 1 1 calc R U
H13C H 0.6688 0.8808 0.5446 0.032 Uiso 1 1 calc R U
C14 C 0.45708(7) 0.59284(13) 0.38744(9) 0.0330(2) Uani 1 1 d . .
H14A H 0.4484 0.4791 0.3779 0.050 Uiso 1 1 calc R U
H14B H 0.4036 0.6486 0.3441 0.050 Uiso 1 1 calc R U
H14C H 0.4552 0.6188 0.4481 0.050 Uiso 1 1 calc R U
C15 C 0.54581(10) 0.47959(13) 0.23189(8) 0.0356(3) Uani 1 1 d . .
H15A H 0.5970 0.4212 0.2137 0.053 Uiso 1 1 calc R U
H15B H 0.5047 0.5383 0.1807 0.053 Uiso 1 1 calc R U
H15C H 0.5042 0.4056 0.2534 0.053 Uiso 1 1 calc R U
C16 C 0.75256(9) 0.65324(14) 0.25553(6) 0.02967(19) Uani 1 1 d . .
H16A H 0.8220 0.6614 0.2911 0.045 Uiso 1 1 calc R U
H16B H 0.7373 0.7379 0.2111 0.045 Uiso 1 1 calc R U
H16C H 0.7415 0.5511 0.2251 0.045 Uiso 1 1 calc R U
Cl1 Cl 0.63493(2) 0.27084(2) 0.40652(2) 0.02559(4) Uani 1 1 d . .
F1 F 0.90049(5) 0.20959(9) 0.48233(5) 0.03228(13) Uani 1 1 d . .
F2 F 0.96791(5) 0.11161(9) 0.61227(6) 0.04141(19) Uani 1 1 d . .
F3 F 0.99757(4) 0.35243(9) 0.58406(5) 0.03312(14) Uani 1 1 d . .
F4 F 0.88823(6) 0.18910(9) 0.74577(5) 0.03635(16) Uani 1 1 d . .
F5 F 0.93851(6) 0.42270(9) 0.72834(5) 0.03480(15) Uani 1 1 d . .
F6 F 0.78554(6) 0.38319(11) 0.72254(5) 0.03870(17) Uani 1 1 d . .
O1 O 0.76731(5) 0.17024(8) 0.58242(4) 0.02029(10) Uani 1 1 d . .
H1 H 0.7293(14) 0.187(2) 0.5347(12) 0.042(5) Uiso 1 1 d . .
Ru1 Ru 0.69767(2) 0.53650(2) 0.43936(2) 0.01404(2) Uani 1 1 d . .

loop_
_atom_site_aniso_label
_atom_site_aniso_U_11
_atom_site_aniso_U_22
_atom_site_aniso_U_33
_atom_site_aniso_U_23
_atom_site_aniso_U_13
_atom_site_aniso_U_12
C1 0.0138(3) 0.0149(3) 0.0169(3) 0.0000(2) -0.0008(2) 0.0008(2)
C2 0.0146(2) 0.0156(3) 0.0169(3) -0.0010(2) 0.0000(2) -0.0007(2)
C3 0.0219(3) 0.0184(3) 0.0225(3) -0.0026(3) -0.0019(3) -0.0052(3)
C4 0.0137(2) 0.0153(3) 0.0188(3) 0.0019(2) -0.0004(2) 0.0005(2)
C5 0.0170(3) 0.0195(3) 0.0356(4) 0.0040(3) 0.0055(3) 0.0036(3)
C6 0.0233(3) 0.0252(4) 0.0193(3) 0.0036(3) -0.0032(3) -0.0023(3)
C7 0.0164(3) 0.0137(2) 0.0144(2) 0.0004(2) 0.0037(2) 0.0014(2)
C8 0.0144(2) 0.0143(3) 0.0180(3) 0.0024(2) 0.0034(2) 0.0028(2)
C9 0.0146(3) 0.0168(3) 0.0246(3) 0.0046(2) -0.0022(2) 0.0009(2)
C10 0.0241(3) 0.0163(3) 0.0184(3) -0.0001(2) -0.0068(3) 0.0019(3)
C11 0.0234(3) 0.0179(3) 0.0140(3) -0.0007(2) 0.0016(2) 0.0049(2)
C12 0.0210(3) 0.0183(3) 0.0219(3) 0.0012(2) 0.0064(3) -0.0034(2)
C13 0.0238(3) 0.0204(3) 0.0222(3) 0.0020(3) 0.0106(3) 0.0064(3)
C14 0.0144(3) 0.0291(4) 0.0501(6) 0.0145(4) 0.0002(3) -0.0016(3)
C15 0.0439(6) 0.0217(4) 0.0252(4) -0.0038(3) -0.0163(4) 0.0003(4)
C16 0.0374(5) 0.0343(5) 0.0192(3) -0.0021(3) 0.0109(3) 0.0107(4)
Cl1 0.02690(9) 0.01339(7) 0.02637(9) -0.00078(6) -0.00897(7) -0.00179(6)
F1 0.0307(3) 0.0313(3) 0.0389(3) -0.0069(3) 0.0166(3) 0.0003(2)
F2 0.0295(3) 0.0297(3) 0.0657(5) 0.0190(3) 0.0146(3) 0.0167(3)
F3 0.0152(2) 0.0312(3) 0.0511(4) 0.0016(3) 0.0063(2) -0.0030(2)
F4 0.0397(4) 0.0328(3) 0.0265(3) 0.0140(3) -0.0070(2) -0.0055(3)
F5 0.0357(3) 0.0321(3) 0.0251(3) 0.0018(2) -0.0100(2) -0.0122(3)
F6 0.0371(4) 0.0568(5) 0.0211(3) -0.0050(3) 0.0063(2) 0.0064(3)
O1 0.0179(2) 0.0168(2) 0.0223(3) 0.0030(2) -0.00062(19) -0.00268(19)
Ru1 0.01320(3) 0.01106(3) 0.01471(3) -0.00055(1) -0.00120(2) 0.00097(1)

loop_
_atom_type_symbol
_atom_type_description
_atom_type_scat_dispersion_real
_atom_type_scat_dispersion_imag
_atom_type_scat_source
C C 0.0033 0.0016 'International Tables Vol C Tables 4.2.6.8 and 6.1.1.4'
H H 0.0000 0.0000 'International Tables Vol C Tables 4.2.6.8 and 6.1.1.4'
Cl Cl 0.1484 0.1585 'International Tables Vol C Tables 4.2.6.8 and 6.1.1.4'
F F 0.0171 0.0103 'International Tables Vol C Tables 4.2.6.8 and 6.1.1.4'
O O 0.0106 0.0060 'International Tables Vol C Tables 4.2.6.8 and 6.1.1.4'
Ru Ru -1.2594 0.8363 'International Tables Vol C Tables 4.2.6.8 and 6.1.1.4'

loop_
_exptl_crystal_face_index_h
_exptl_crystal_face_index_k
_exptl_crystal_face_index_l
_exptl_crystal_face_perp_dist
0.00 0.00 -1.00 0.0500
0.00 0.00 1.00 0.0500
0.00 1.00 0.00 0.0900
0.00 -1.00 -2.00 0.1000
0.00 -1.00 1.00 0.1300
3.00 0.00 -1.00 0.0500
-3.00 0.00 1.00 0.0400
2.00 -2.00 -1.00 0.1000
-1.00 -1.00 0.00 0.1100
1.00 1.00 0.00 0.0800

loop_
_geom_angle_atom_site_label_1
_geom_angle_atom_site_label_2
_geom_angle_atom_site_label_3
_geom_angle
C2 C1 C4 143.64(7)
C2 C1 Ru1 72.00(5)
C4 C1 Ru1 144.09(6)
C1 C2 C3 144.75(8)
C1 C2 Ru1 71.58(5)
C3 C2 Ru1 143.66(6)
C2 C3 H3A 109.5
C2 C3 H3B 109.5
H3A C3 H3B 109.5
C2 C3 H3C 109.5
H3A C3 H3C 109.5
H3B C3 H3C 109.5
O1 C4 C1 115.40(6)
O1 C4 C6 104.95(7)
C1 C4 C6 109.92(7)
O1 C4 C5 107.96(7)
C1 C4 C5 107.90(7)
C6 C4 C5 110.69(7)
F1 C5 F2 107.24(9)
F1 C5 F3 107.37(8)
F2 C5 F3 107.61(8)
F1 C5 C4 109.86(7)
F2 C5 C4 111.89(8)
F3 C5 C4 112.62(8)
F4 C6 F6 107.71(9)
F4 C6 F5 107.37(7)
F6 C6 F5 107.62(9)
F4 C6 C4 111.79(8)
F6 C6 C4 109.79(7)
F5 C6 C4 112.36(8)
C8 C7 C11 107.89(7)
C8 C7 C12 127.18(7)
C11 C7 C12 124.21(7)
C8 C7 Ru1 68.89(4)
C11 C7 Ru1 71.33(4)
C12 C7 Ru1 132.85(5)
C7 C8 C9 107.57(7)
C7 C8 C13 126.18(7)
C9 C8 C13 125.93(7)
C7 C8 Ru1 72.35(4)
C9 C8 Ru1 71.37(4)
C13 C8 Ru1 126.83(5)
C10 C9 C8 107.57(7)
C10 C9 C14 125.61(9)
C8 C9 C14 126.60(9)
C10 C9 Ru1 73.84(5)
C8 C9 Ru1 69.33(4)
C14 C9 Ru1 126.50(6)
C11 C10 C9 108.64(7)
C11 C10 C15 125.45(10)
C9 C10 C15 125.91(10)
C11 C10 Ru1 69.75(4)
C9 C10 Ru1 68.31(4)
C15 C10 Ru1 128.00(6)
C10 C11 C7 108.12(7)
C10 C11 C16 126.96(8)
C7 C11 C16 124.60(8)
C10 C11 Ru1 72.95(5)
C7 C11 Ru1 70.38(4)
C16 C11 Ru1 127.38(6)
C7 C12 H12A 109.5
C7 C12 H12B 109.5
H12A C12 H12B 109.5
C7 C12 H12C 109.5
H12A C12 H12C 109.5
H12B C12 H12C 109.5
C8 C13 H13A 109.5
C8 C13 H13B 109.5
H13A C13 H13B 109.5
C8 C13 H13C 109.5
H13A C13 H13C 109.5
H13B C13 H13C 109.5
C9 C14 H14A 109.5
C9 C14 H14B 109.5
H14A C14 H14B 109.5
C9 C14 H14C 109.5
H14A C14 H14C 109.5
H14B C14 H14C 109.5
C10 C15 H15A 109.5
C10 C15 H15B 109.5
H15A C15 H15B 109.5
C10 C15 H15C 109.5
H15A C15 H15C 109.5
H15B C15 H15C 109.5
C11 C16 H16A 109.5
C11 C16 H16B 109.5
H16A C16 H16B 109.5
C11 C16 H16C 109.5
H16A C16 H16C 109.5
H16B C16 H16C 109.5
C4 O1 H1 106.0(14)
C1 Ru1 C2 36.42(3)
C1 Ru1 C8 127.63(3)
C2 Ru1 C8 97.19(3)
C1 Ru1 C9 150.38(3)
C2 Ru1 C9 134.58(3)
C8 Ru1 C9 39.30(3)
C1 Ru1 C7 125.09(3)
C2 Ru1 C7 89.07(3)
C8 Ru1 C7 38.77(3)
C9 Ru1 C7 64.64(3)
C1 Ru1 C11 142.83(3)
C2 Ru1 C11 116.94(3)
C8 Ru1 C11 64.76(3)
C9 Ru1 C11 64.07(3)
C7 Ru1 C11 38.30(3)
C1 Ru1 C10 168.35(3)
C2 Ru1 C10 151.84(3)
C8 Ru1 C10 64.02(3)
C9 Ru1 C10 37.85(4)
C7 Ru1 C10 63.03(3)
C11 Ru1 C10 37.30(3)
C1 Ru1 Cl1 86.82(2)
C2 Ru1 Cl1 123.23(2)
C8 Ru1 Cl1 131.02(2)
C9 Ru1 Cl1 92.92(2)
C7 Ru1 Cl1 146.64(2)
C11 Ru1 Cl1 110.72(2)
C10 Ru1 Cl1 84.00(2)

loop_
_geom_bond_atom_site_label_1
_geom_bond_atom_site_label_2
_geom_bond_distance
C1 C2 1.2833(11)
C1 C4 1.4902(11)
C1 Ru1 2.0508(8)
C2 C3 1.4786(11)
C2 Ru1 2.0558(7)
C3 H3A 0.9800
C3 H3B 0.9800
C3 H3C 0.9800
C4 O1 1.4006(10)
C4 C6 1.5479(12)
C4 C5 1.5516(12)
C5 F1 1.3339(13)
C5 F2 1.3362(11)
C5 F3 1.3374(11)
C6 F4 1.3333(12)
C6 F6 1.3336(13)
C6 F5 1.3339(12)
C7 C8 1.4372(10)
C7 C11 1.4391(11)
C7 C12 1.4908(11)
C7 Ru1 2.1873(7)
C8 C9 1.4495(11)
C8 C13 1.4926(11)
C8 Ru1 2.1413(7)
C9 C10 1.4320(14)
C9 C14 1.4916(13)
C9 Ru1 2.1687(8)
C10 C11 1.4210(13)
C10 C15 1.4936(13)
C10 Ru1 2.2418(8)
C11 C16 1.4952(13)
C11 Ru1 2.1999(8)
C12 H12A 0.9800
C12 H12B 0.9800
C12 H12C 0.9800
C13 H13A 0.9800
C13 H13B 0.9800
C13 H13C 0.9800
C14 H14A 0.9800
C14 H14B 0.9800
C14 H14C 0.9800
C15 H15A 0.9800
C15 H15B 0.9800
C15 H15C 0.9800
C16 H16A 0.9800
C16 H16B 0.9800
C16 H16C 0.9800
Cl1 Ru1 2.4241(2)
O1 H1 0.797(19)
